data_4118748
loop_
_publ_author_name
'Takuya Kochi'
'Taro Hamasaki'
'Yuka Aoyama'
'Junichi Kawasaki'
'Fumitoshi Kakiuchi'

_publ_section_title
;
 Chain-Walking Strategy for Organic Synthesis: Catalytic
 Cycloisomerization of 1,n-Dienes
;
_journal_name_full 'Journal of the American Chemical Society'
_journal_page_first 16544
_journal_page_last 16547
_journal_paper_doi 10.1021/ja308377u
_journal_volume 134
_journal_year 2012
_chemical_formula_sum 'C17 H26 O4'
_chemical_formula_weight 294.38
_chemical_name_systematic
; 
 ? 
;
_space_group_IT_number 2
_symmetry_cell_setting triclinic
_symmetry_space_group_name_Hall '-P 1'
_symmetry_space_group_name_H-M 'P -1'
_atom_sites_solution_hydrogens geom
_atom_sites_solution_primary direct
_atom_sites_solution_secondary difmap
_audit_creation_method SHELXL-97
_cell_angle_alpha 83.478(3)
_cell_angle_beta 77.578(2)
_cell_angle_gamma 60.886(3)
_cell_formula_units_Z 4
_cell_length_a 11.0933(10)
_cell_length_b 11.5651(12)
_cell_length_c 14.6276(13)
_cell_measurement_temperature 93(2)
_cell_volume 1601.1(3)
_computing_structure_refinement 'SHELXL-97 (Sheldrick, 1997)'
_computing_structure_solution 'SHELXS-97 (Sheldrick, 1990)'
_diffrn_ambient_temperature 93(2)
_diffrn_measured_fraction_theta_full 0.987
_diffrn_measured_fraction_theta_max 0.987
_diffrn_radiation_monochromator graphite
_diffrn_radiation_source 'fine-focus sealed tube'
_diffrn_radiation_type MoK\a
_diffrn_radiation_wavelength 0.71075
_diffrn_reflns_av_R_equivalents 0.1003
_diffrn_reflns_av_sigmaI/netI 0.1438
_diffrn_reflns_limit_h_max 14
_diffrn_reflns_limit_h_min -14
_diffrn_reflns_limit_k_max 15
_diffrn_reflns_limit_k_min -14
_diffrn_reflns_limit_l_max 18
_diffrn_reflns_limit_l_min -18
_diffrn_reflns_number 15750
_diffrn_reflns_theta_full 27.48
_diffrn_reflns_theta_max 27.48
_diffrn_reflns_theta_min 3.21
_exptl_absorpt_coefficient_mu 0.085
_exptl_absorpt_correction_T_max 0.9915
_exptl_absorpt_correction_T_min 0.9586
_exptl_absorpt_correction_type multi-scan
_exptl_absorpt_process_details 'Jacobson, R. (1998). Private communication to the Rigaku Corporation'
_exptl_crystal_density_diffrn 1.221
_exptl_crystal_F_000 640
_exptl_crystal_size_max 0.50
_exptl_crystal_size_mid 0.10
_exptl_crystal_size_min 0.10
_refine_diff_density_max 0.400
_refine_diff_density_min -0.452
_refine_diff_density_rms 0.090
_refine_ls_extinction_method none
_refine_ls_goodness_of_fit_ref 1.074
_refine_ls_hydrogen_treatment constr
_refine_ls_matrix_type full
_refine_ls_number_parameters 385
_refine_ls_number_reflns 7235
_refine_ls_number_restraints 0
_refine_ls_restrained_S_all 1.074
_refine_ls_R_factor_all 0.1829
_refine_ls_R_factor_gt 0.0787
_refine_ls_shift/su_max 0.000
_refine_ls_shift/su_mean 0.000
_refine_ls_structure_factor_coef Fsqd
_refine_ls_weighting_details 'calc w=1/[\s^2^(Fo^2^)+(0.0279P)^2^+3.7703P] where P=(Fo^2^+2Fc^2^)/3'
_refine_ls_weighting_scheme calc
_refine_ls_wR_factor_gt 0.1513
_refine_ls_wR_factor_ref 0.2011
_reflns_number_gt 3449
_reflns_number_total 7235
_reflns_threshold_expression >2sigma(I)
_cod_data_source_file ja308377u_si_002.cif
_cod_data_source_block 5i
_cod_database_code 4118748

loop_
_symmetry_equiv_pos_as_xyz
'x, y, z'
'-x, -y, -z'

loop_
_atom_site_label
_atom_site_type_symbol
_atom_site_fract_x
_atom_site_fract_y
_atom_site_fract_z
_atom_site_U_iso_or_equiv
_atom_site_adp_type
_atom_site_occupancy
_atom_site_symmetry_multiplicity
_atom_site_calc_flag
_atom_site_refinement_flags
C1 C 0.2176(5) 0.1122(5) 0.5960(3) 0.0359(11) Uani 1 1 d .
H1 H 0.3168 0.0472 0.5932 0.054 Uiso 1 1 calc R
H2 H 0.1595 0.0689 0.6190 0.054 Uiso 1 1 calc R
H3 H 0.1919 0.1835 0.6385 0.054 Uiso 1 1 calc R
C2 C 0.1934(5) 0.1696(5) 0.4984(3) 0.0303(10) Uani 1 1 d .
H4 H 0.2207 0.0971 0.4554 0.036 Uiso 1 1 calc R
H5 H 0.0922 0.2316 0.5009 0.036 Uiso 1 1 calc R
C3 C 0.2774(5) 0.2421(5) 0.4602(3) 0.0291(10) Uani 1 1 d .
H6 H 0.3782 0.1798 0.4588 0.035 Uiso 1 1 calc R
H7 H 0.2496 0.3144 0.5035 0.035 Uiso 1 1 calc R
C4 C 0.2575(4) 0.3007(4) 0.3622(3) 0.0235(9) Uani 1 1 d .
H8 H 0.1550 0.3592 0.3627 0.028 Uiso 1 1 calc R
C5 C 0.3157(5) 0.1937(4) 0.2869(3) 0.0282(10) Uani 1 1 d .
H9 H 0.2387 0.1825 0.2729 0.034 Uiso 1 1 calc R
H10 H 0.3852 0.1078 0.3096 0.034 Uiso 1 1 calc R
C6 C 0.3869(4) 0.2402(4) 0.1970(3) 0.0231(9) Uani 1 1 d .
C7 C 0.3491(4) 0.3868(4) 0.2205(3) 0.0228(9) Uani 1 1 d .
H11 H 0.4290 0.4041 0.1909 0.027 Uiso 1 1 calc R
C8 C 0.3351(4) 0.3816(4) 0.3272(3) 0.0240(9) Uani 1 1 d .
H12 H 0.4319 0.3289 0.3416 0.029 Uiso 1 1 calc R
C9 C 0.2698(4) 0.5182(4) 0.3709(3) 0.0277(10) Uani 1 1 d .
H13 H 0.2463 0.5096 0.4397 0.033 Uiso 1 1 calc R
H14 H 0.3401 0.5501 0.3574 0.033 Uiso 1 1 calc R
C10 C 0.1375(4) 0.6209(4) 0.3350(3) 0.0297(10) Uani 1 1 d .
H15 H 0.1063 0.7089 0.3602 0.036 Uiso 1 1 calc R
H16 H 0.0613 0.5973 0.3569 0.036 Uiso 1 1 calc R
C11 C 0.1669(5) 0.6268(4) 0.2274(3) 0.0308(10) Uani 1 1 d .
H17 H 0.0807 0.6938 0.2049 0.037 Uiso 1 1 calc R
H18 H 0.2407 0.6535 0.2055 0.037 Uiso 1 1 calc R
C12 C 0.2146(4) 0.4917(4) 0.1874(3) 0.0281(10) Uani 1 1 d .
H19 H 0.2320 0.4969 0.1181 0.034 Uiso 1 1 calc R
H20 H 0.1397 0.4662 0.2079 0.034 Uiso 1 1 calc R
C13 C 0.5459(4) 0.1572(4) 0.1850(3) 0.0258(10) Uani 1 1 d .
O1 O 0.6086(3) 0.1146(3) 0.2488(2) 0.0314(7) Uani 1 1 d .
O2 O 0.6212(3) 0.1325(3) 0.0961(2) 0.0267(7) Uani 1 1 d .
C14 C 0.5585(4) 0.1955(4) 0.0149(3) 0.0254(9) Uani 1 1 d .
O3 O 0.4190(3) 0.2101(3) 0.02728(19) 0.0279(7) Uani 1 1 d .
C15 C 0.3332(4) 0.2349(4) 0.1124(3) 0.0243(9) Uani 1 1 d .
O4 O 0.2163(3) 0.2519(3) 0.1142(2) 0.0308(7) Uani 1 1 d .
C16 C 0.6441(5) 0.0992(5) -0.0646(3) 0.0342(11) Uani 1 1 d .
H21 H 0.6459 0.0141 -0.0469 0.051 Uiso 1 1 calc R
H22 H 0.7402 0.0865 -0.0778 0.051 Uiso 1 1 calc R
H23 H 0.6018 0.1345 -0.1205 0.051 Uiso 1 1 calc R
C17 C 0.5553(5) 0.3270(5) -0.0042(3) 0.0312(10) Uani 1 1 d .
H24 H 0.5179 0.3659 -0.0615 0.047 Uiso 1 1 calc R
H25 H 0.6507 0.3149 -0.0120 0.047 Uiso 1 1 calc R
H26 H 0.4952 0.3861 0.0485 0.047 Uiso 1 1 calc R
C18 C 0.6431(5) 0.1795(5) 0.6320(3) 0.0396(12) Uani 1 1 d .
H27 H 0.7079 0.0844 0.6349 0.059 Uiso 1 1 calc R
H28 H 0.5491 0.1974 0.6651 0.059 Uiso 1 1 calc R
H29 H 0.6758 0.2284 0.6616 0.059 Uiso 1 1 calc R
C19 C 0.6377(5) 0.2238(5) 0.5292(3) 0.0336(11) Uani 1 1 d .
H30 H 0.6006 0.1770 0.5007 0.040 Uiso 1 1 calc R
H31 H 0.5719 0.3198 0.5269 0.040 Uiso 1 1 calc R
C20 C 0.7816(4) 0.1969(4) 0.4711(3) 0.0265(10) Uani 1 1 d .
H32 H 0.8213 0.2396 0.5014 0.032 Uiso 1 1 calc R
H33 H 0.8461 0.1004 0.4701 0.032 Uiso 1 1 calc R
C21 C 0.7730(4) 0.2488(4) 0.3702(3) 0.0228(9) Uani 1 1 d .
H34 H 0.7293 0.2080 0.3408 0.027 Uiso 1 1 calc R
C22 C 0.6839(4) 0.4008(4) 0.3659(3) 0.0257(9) Uani 1 1 d .
H35 H 0.6788 0.4404 0.4240 0.031 Uiso 1 1 calc R
H36 H 0.5873 0.4254 0.3593 0.031 Uiso 1 1 calc R
C23 C 0.7554(4) 0.4525(4) 0.2796(3) 0.0229(9) Uani 1 1 d .
C24 C 0.8773(4) 0.3222(4) 0.2270(3) 0.0244(9) Uani 1 1 d .
H37 H 0.9597 0.3361 0.1983 0.029 Uiso 1 1 calc R
C25 C 0.9150(4) 0.2203(4) 0.3087(3) 0.0258(9) Uani 1 1 d .
H38 H 0.9667 0.2426 0.3459 0.031 Uiso 1 1 calc R
C26 C 1.0117(4) 0.0789(4) 0.2738(3) 0.0286(10) Uani 1 1 d .
H39 H 1.1069 0.0684 0.2494 0.034 Uiso 1 1 calc R
H40 H 1.0183 0.0170 0.3275 0.034 Uiso 1 1 calc R
C27 C 0.9643(4) 0.0404(4) 0.1978(3) 0.0305(10) Uani 1 1 d .
H41 H 0.8757 0.0376 0.2239 0.037 Uiso 1 1 calc R
H42 H 1.0362 -0.0488 0.1745 0.037 Uiso 1 1 calc R
C28 C 0.9417(5) 0.1410(4) 0.1169(3) 0.0322(11) Uani 1 1 d .
H43 H 1.0312 0.1416 0.0896 0.039 Uiso 1 1 calc R
H44 H 0.9113 0.1152 0.0674 0.039 Uiso 1 1 calc R
C29 C 0.8306(4) 0.2792(4) 0.1516(3) 0.0279(10) Uani 1 1 d .
H45 H 0.7406 0.2791 0.1778 0.033 Uiso 1 1 calc R
H46 H 0.8155 0.3429 0.0985 0.033 Uiso 1 1 calc R
C30 C 0.8261(4) 0.5201(4) 0.3104(3) 0.0245(9) Uani 1 1 d .
O5 O 0.8811(3) 0.4870(3) 0.3794(2) 0.0299(7) Uani 1 1 d .
O6 O 0.8285(3) 0.6259(3) 0.2600(2) 0.0278(7) Uani 1 1 d .
C31 C 0.7780(4) 0.6666(4) 0.1738(3) 0.0239(9) Uani 1 1 d .
O7 O 0.6580(3) 0.6482(3) 0.1762(2) 0.0272(7) Uani 1 1 d .
C32 C 0.6492(4) 0.5413(4) 0.2189(3) 0.0236(9) Uani 1 1 d .
O8 O 0.5528(3) 0.5263(3) 0.2090(2) 0.0305(7) Uani 1 1 d .
C33 C 0.7233(5) 0.8152(4) 0.1656(3) 0.0346(11) Uani 1 1 d .
H47 H 0.6520 0.8582 0.2209 0.052 Uiso 1 1 calc R
H48 H 0.6815 0.8485 0.1092 0.052 Uiso 1 1 calc R
H49 H 0.8010 0.8347 0.1613 0.052 Uiso 1 1 calc R
C34 C 0.8922(4) 0.5924(4) 0.0921(3) 0.0293(10) Uani 1 1 d .
H50 H 0.9722 0.6079 0.0896 0.044 Uiso 1 1 calc R
H51 H 0.8556 0.6238 0.0337 0.044 Uiso 1 1 calc R
H52 H 0.9225 0.4974 0.1001 0.044 Uiso 1 1 calc R

loop_
_atom_site_aniso_label
_atom_site_aniso_U_11
_atom_site_aniso_U_22
_atom_site_aniso_U_33
_atom_site_aniso_U_23
_atom_site_aniso_U_13
_atom_site_aniso_U_12
C1 0.052(3) 0.032(3) 0.027(2) 0.005(2) -0.008(2) -0.023(2)
C2 0.038(2) 0.029(3) 0.027(2) 0.0005(20) -0.004(2) -0.020(2)
C3 0.038(2) 0.029(3) 0.024(2) -0.0011(19) -0.0061(19) -0.019(2)
C4 0.028(2) 0.020(2) 0.024(2) 0.0016(17) -0.0065(18) -0.0122(18)
C5 0.036(2) 0.027(3) 0.027(2) -0.0019(19) -0.0030(19) -0.019(2)
C6 0.024(2) 0.025(2) 0.024(2) -0.0034(18) -0.0030(17) -0.0145(18)
C7 0.025(2) 0.022(2) 0.027(2) -0.0008(18) -0.0057(17) -0.0143(18)
C8 0.028(2) 0.028(3) 0.021(2) 0.0017(18) -0.0086(17) -0.0166(19)
C9 0.027(2) 0.030(3) 0.029(2) -0.0032(19) -0.0038(19) -0.016(2)
C10 0.025(2) 0.027(3) 0.036(2) -0.006(2) 0.0012(19) -0.0127(19)
C11 0.030(2) 0.024(3) 0.039(3) -0.001(2) -0.007(2) -0.012(2)
C12 0.028(2) 0.026(3) 0.031(2) 0.0040(19) -0.0067(19) -0.0133(19)
C13 0.031(2) 0.020(2) 0.030(2) -0.0024(19) 0.0000(19) -0.0160(19)
O1 0.0360(17) 0.0306(19) 0.0286(17) 0.0035(14) -0.0136(14) -0.0143(14)
O2 0.0221(14) 0.0289(18) 0.0263(15) 0.0009(13) -0.0039(12) -0.0104(13)
C14 0.025(2) 0.033(3) 0.020(2) 0.0031(18) -0.0063(17) -0.0155(19)
O3 0.0248(15) 0.0382(19) 0.0238(15) -0.0035(13) -0.0031(12) -0.0173(14)
C15 0.030(2) 0.021(2) 0.025(2) -0.0029(18) -0.0049(18) -0.0137(18)
O4 0.0268(16) 0.038(2) 0.0327(17) -0.0029(14) -0.0044(13) -0.0198(14)
C16 0.035(2) 0.034(3) 0.032(2) -0.006(2) 0.001(2) -0.017(2)
C17 0.036(2) 0.033(3) 0.027(2) 0.003(2) -0.006(2) -0.019(2)
C18 0.056(3) 0.034(3) 0.030(3) 0.000(2) -0.002(2) -0.025(3)
C19 0.037(2) 0.033(3) 0.029(2) 0.003(2) -0.001(2) -0.018(2)
C20 0.030(2) 0.027(3) 0.024(2) 0.0018(19) -0.0079(18) -0.015(2)
C21 0.024(2) 0.019(2) 0.026(2) 0.0040(17) -0.0066(17) -0.0119(18)
C22 0.026(2) 0.022(2) 0.026(2) 0.0009(18) -0.0004(18) -0.0105(18)
C23 0.027(2) 0.025(2) 0.022(2) -0.0009(18) -0.0058(17) -0.0161(19)
C24 0.019(2) 0.025(2) 0.027(2) 0.0006(18) -0.0040(17) -0.0096(18)
C25 0.022(2) 0.025(2) 0.031(2) -0.0025(19) -0.0031(18) -0.0111(18)
C26 0.024(2) 0.022(2) 0.039(3) 0.000(2) -0.0052(19) -0.0105(19)
C27 0.029(2) 0.024(3) 0.036(3) -0.004(2) -0.001(2) -0.013(2)
C28 0.035(2) 0.027(3) 0.035(3) -0.008(2) -0.003(2) -0.014(2)
C29 0.030(2) 0.026(3) 0.027(2) -0.0029(19) -0.0036(19) -0.013(2)
C30 0.026(2) 0.024(2) 0.026(2) -0.0035(18) -0.0004(18) -0.0137(19)
O5 0.0326(16) 0.0325(19) 0.0272(16) -0.0002(14) -0.0104(14) -0.0156(14)
O6 0.0367(17) 0.0273(18) 0.0283(16) 0.0026(13) -0.0132(13) -0.0199(14)
C31 0.026(2) 0.026(2) 0.024(2) 0.0021(18) -0.0096(18) -0.0145(19)
O7 0.0270(15) 0.0246(17) 0.0342(17) 0.0032(13) -0.0092(13) -0.0147(13)
C32 0.026(2) 0.023(2) 0.022(2) 0.0002(18) -0.0055(17) -0.0107(18)
O8 0.0231(15) 0.0335(19) 0.0373(18) 0.0018(15) -0.0075(13) -0.0150(14)
C33 0.042(3) 0.027(3) 0.037(3) 0.002(2) -0.007(2) -0.019(2)
C34 0.033(2) 0.030(3) 0.026(2) 0.0015(19) -0.0033(19) -0.017(2)

loop_
_atom_type_symbol
_atom_type_description
_atom_type_scat_dispersion_real
_atom_type_scat_dispersion_imag
_atom_type_scat_source
C C 0.0033 0.0016 'International Tables Vol C Tables 4.2.6.8 and 6.1.1.4'
H H 0.0000 0.0000 'International Tables Vol C Tables 4.2.6.8 and 6.1.1.4'
O O 0.0106 0.0060 'International Tables Vol C Tables 4.2.6.8 and 6.1.1.4'

loop_
_geom_angle_atom_site_label_1
_geom_angle_atom_site_label_2
_geom_angle_atom_site_label_3
_geom_angle
C2 C1 H1 109.5
C2 C1 H2 109.5
H1 C1 H2 109.5
C2 C1 H3 109.5
H1 C1 H3 109.5
H2 C1 H3 109.5
C3 C2 C1 111.8(4)
C3 C2 H4 109.2
C1 C2 H4 109.2
C3 C2 H5 109.2
C1 C2 H5 109.2
H4 C2 H5 107.9
C2 C3 C4 113.9(4)
C2 C3 H6 108.8
C4 C3 H6 108.8
C2 C3 H7 108.8
C4 C3 H7 108.8
H6 C3 H7 107.7
C3 C4 C8 113.3(3)
C3 C4 C5 112.8(4)
C8 C4 C5 104.1(3)
C3 C4 H8 108.8
C8 C4 H8 108.8
C5 C4 H8 108.8
C4 C5 C6 107.7(3)
C4 C5 H9 110.2
C6 C5 H9 110.2
C4 C5 H10 110.2
C6 C5 H10 110.2
H9 C5 H10 108.5
C15 C6 C13 112.1(3)
C15 C6 C5 110.8(3)
C13 C6 C5 109.7(3)
C15 C6 C7 112.8(3)
C13 C6 C7 106.8(3)
C5 C6 C7 104.3(3)
C8 C7 C12 112.9(3)
C8 C7 C6 102.5(3)
C12 C7 C6 112.2(3)
C8 C7 H11 109.7
C12 C7 H11 109.7
C6 C7 H11 109.7
C9 C8 C7 113.3(3)
C9 C8 C4 116.0(3)
C7 C8 C4 105.0(3)
C9 C8 H12 107.4
C7 C8 H12 107.4
C4 C8 H12 107.4
C10 C9 C8 113.4(4)
C10 C9 H13 108.9
C8 C9 H13 108.9
C10 C9 H14 108.9
C8 C9 H14 108.9
H13 C9 H14 107.7
C9 C10 C11 110.2(3)
C9 C10 H15 109.6
C11 C10 H15 109.6
C9 C10 H16 109.6
C11 C10 H16 109.6
H15 C10 H16 108.1
C12 C11 C10 110.3(4)
C12 C11 H17 109.6
C10 C11 H17 109.6
C12 C11 H18 109.6
C10 C11 H18 109.6
H17 C11 H18 108.1
C11 C12 C7 110.4(4)
C11 C12 H19 109.6
C7 C12 H19 109.6
C11 C12 H20 109.6
C7 C12 H20 109.6
H19 C12 H20 108.1
O1 C13 O2 118.2(4)
O1 C13 C6 124.1(4)
O2 C13 C6 117.6(4)
C13 O2 C14 122.6(3)
O3 C14 O2 110.7(3)
O3 C14 C17 110.8(4)
O2 C14 C17 110.4(4)
O3 C14 C16 105.3(4)
O2 C14 C16 106.1(3)
C17 C14 C16 113.3(4)
C15 O3 C14 121.7(3)
O4 C15 O3 116.3(4)
O4 C15 C6 124.3(4)
O3 C15 C6 119.4(3)
C14 C16 H21 109.5
C14 C16 H22 109.5
H21 C16 H22 109.5
C14 C16 H23 109.5
H21 C16 H23 109.5
H22 C16 H23 109.5
C14 C17 H24 109.5
C14 C17 H25 109.5
H24 C17 H25 109.5
C14 C17 H26 109.5
H24 C17 H26 109.5
H25 C17 H26 109.5
C19 C18 H27 109.5
C19 C18 H28 109.5
H27 C18 H28 109.5
C19 C18 H29 109.5
H27 C18 H29 109.5
H28 C18 H29 109.5
C20 C19 C18 113.2(4)
C20 C19 H30 108.9
C18 C19 H30 108.9
C20 C19 H31 108.9
C18 C19 H31 108.9
H30 C19 H31 107.8
C21 C20 C19 112.5(3)
C21 C20 H32 109.1
C19 C20 H32 109.1
C21 C20 H33 109.1
C19 C20 H33 109.1
H32 C20 H33 107.8
C20 C21 C25 114.3(3)
C20 C21 C22 112.0(3)
C25 C21 C22 104.2(3)
C20 C21 H34 108.7
C25 C21 H34 108.7
C22 C21 H34 108.7
C21 C22 C23 107.9(3)
C21 C22 H35 110.1
C23 C22 H35 110.1
C21 C22 H36 110.1
C23 C22 H36 110.1
H35 C22 H36 108.4
C30 C23 C32 112.4(4)
C30 C23 C22 110.8(3)
C32 C23 C22 110.2(3)
C30 C23 C24 106.2(3)
C32 C23 C24 112.5(3)
C22 C23 C24 104.5(3)
C29 C24 C25 112.3(4)
C29 C24 C23 112.8(3)
C25 C24 C23 102.1(3)
C29 C24 H37 109.8
C25 C24 H37 109.8
C23 C24 H37 109.8
C26 C25 C21 117.1(3)
C26 C25 C24 112.2(4)
C21 C25 C24 104.6(3)
C26 C25 H38 107.5
C21 C25 H38 107.5
C24 C25 H38 107.5
C27 C26 C25 114.3(4)
C27 C26 H39 108.7
C25 C26 H39 108.7
C27 C26 H40 108.7
C25 C26 H40 108.7
H39 C26 H40 107.6
C26 C27 C28 109.9(4)
C26 C27 H41 109.7
C28 C27 H41 109.7
C26 C27 H42 109.7
C28 C27 H42 109.7
H41 C27 H42 108.2
C29 C28 C27 110.4(4)
C29 C28 H43 109.6
C27 C28 H43 109.6
C29 C28 H44 109.6
C27 C28 H44 109.6
H43 C28 H44 108.1
C28 C29 C24 110.3(4)
C28 C29 H45 109.6
C24 C29 H45 109.6
C28 C29 H46 109.6
C24 C29 H46 109.6
H45 C29 H46 108.1
O5 C30 O6 117.1(4)
O5 C30 C23 123.8(4)
O6 C30 C23 119.1(4)
C30 O6 C31 122.0(3)
O6 C31 O7 111.2(3)
O6 C31 C34 111.1(3)
O7 C31 C34 109.9(3)
O6 C31 C33 106.7(4)
O7 C31 C33 105.2(3)
C34 C31 C33 112.7(3)
C32 O7 C31 121.7(3)
O8 C32 O7 117.2(4)
O8 C32 C23 123.9(4)
O7 C32 C23 118.8(4)
C31 C33 H47 109.5
C31 C33 H48 109.5
H47 C33 H48 109.5
C31 C33 H49 109.5
H47 C33 H49 109.5
H48 C33 H49 109.5
C31 C34 H50 109.5
C31 C34 H51 109.5
H50 C34 H51 109.5
C31 C34 H52 109.5
H50 C34 H52 109.5
H51 C34 H52 109.5

loop_
_geom_bond_atom_site_label_1
_geom_bond_atom_site_label_2
_geom_bond_distance
C1 C2 1.526(6)
C1 H1 0.9800
C1 H2 0.9800
C1 H3 0.9800
C2 C3 1.521(6)
C2 H4 0.9900
C2 H5 0.9900
C3 C4 1.527(6)
C3 H6 0.9900
C3 H7 0.9900
C4 C8 1.538(5)
C4 C5 1.545(6)
C4 H8 1.0000
C5 C6 1.565(5)
C5 H9 0.9900
C5 H10 0.9900
C6 C15 1.504(6)
C6 C13 1.523(6)
C6 C7 1.595(6)
C7 C8 1.532(5)
C7 C12 1.533(6)
C7 H11 1.0000
C8 C9 1.531(6)
C8 H12 1.0000
C9 C10 1.528(6)
C9 H13 0.9900
C9 H14 0.9900
C10 C11 1.537(6)
C10 H15 0.9900
C10 H16 0.9900
C11 C12 1.527(6)
C11 H17 0.9900
C11 H18 0.9900
C12 H19 0.9900
C12 H20 0.9900
C13 O1 1.198(5)
C13 O2 1.363(5)
O2 C14 1.446(5)
C14 O3 1.445(5)
C14 C17 1.500(6)
C14 C16 1.511(6)
O3 C15 1.358(5)
C15 O4 1.209(5)
C16 H21 0.9800
C16 H22 0.9800
C16 H23 0.9800
C17 H24 0.9800
C17 H25 0.9800
C17 H26 0.9800
C18 C19 1.537(6)
C18 H27 0.9800
C18 H28 0.9800
C18 H29 0.9800
C19 C20 1.537(6)
C19 H30 0.9900
C19 H31 0.9900
C20 C21 1.533(5)
C20 H32 0.9900
C20 H33 0.9900
C21 C25 1.534(5)
C21 C22 1.544(6)
C21 H34 1.0000
C22 C23 1.561(5)
C22 H35 0.9900
C22 H36 0.9900
C23 C30 1.503(6)
C23 C32 1.515(6)
C23 C24 1.588(6)
C24 C29 1.535(6)
C24 C25 1.552(6)
C24 H37 1.0000
C25 C26 1.528(6)
C25 H38 1.0000
C26 C27 1.517(6)
C26 H39 0.9900
C26 H40 0.9900
C27 C28 1.532(6)
C27 H41 0.9900
C27 H42 0.9900
C28 C29 1.526(6)
C28 H43 0.9900
C28 H44 0.9900
C29 H45 0.9900
C29 H46 0.9900
C30 O5 1.219(5)
C30 O6 1.363(5)
O6 C31 1.426(5)
C31 O7 1.440(5)
C31 C34 1.514(6)
C31 C33 1.518(6)
O7 C32 1.357(5)
C32 O8 1.203(5)
C33 H47 0.9800
C33 H48 0.9800
C33 H49 0.9800
C34 H50 0.9800
C34 H51 0.9800
C34 H52 0.9800

loop_
_geom_torsion_atom_site_label_1
_geom_torsion_atom_site_label_2
_geom_torsion_atom_site_label_3
_geom_torsion_atom_site_label_4
_geom_torsion
C1 C2 C3 C4 179.6(4)
C2 C3 C4 C8 176.2(4)
C2 C3 C4 C5 -65.8(5)
C3 C4 C5 C6 -140.8(4)
C8 C4 C5 C6 -17.6(4)
C4 C5 C6 C15 -128.7(4)
C4 C5 C6 C13 107.1(4)
C4 C5 C6 C7 -7.0(4)
C15 C6 C7 C8 149.2(3)
C13 C6 C7 C8 -87.2(4)
C5 C6 C7 C8 28.9(4)
C15 C6 C7 C12 27.9(4)
C13 C6 C7 C12 151.4(3)
C5 C6 C7 C12 -92.5(4)
C12 C7 C8 C9 -47.4(5)
C6 C7 C8 C9 -168.3(3)
C12 C7 C8 C4 80.2(4)
C6 C7 C8 C4 -40.7(4)
C3 C4 C8 C9 -74.5(5)
C5 C4 C8 C9 162.6(3)
C3 C4 C8 C7 159.6(3)
C5 C4 C8 C7 36.7(4)
C7 C8 C9 C10 47.3(5)
C4 C8 C9 C10 -74.3(5)
C8 C9 C10 C11 -53.1(5)
C9 C10 C11 C12 59.5(5)
C10 C11 C12 C7 -60.0(4)
C8 C7 C12 C11 53.8(4)
C6 C7 C12 C11 169.0(3)
C15 C6 C13 O1 -157.6(4)
C5 C6 C13 O1 -34.0(6)
C7 C6 C13 O1 78.4(5)
C15 C6 C13 O2 23.9(5)
C5 C6 C13 O2 147.4(4)
C7 C6 C13 O2 -100.2(4)
O1 C13 O2 C14 -170.5(4)
C6 C13 O2 C14 8.2(5)
C13 O2 C14 O3 -37.3(5)
C13 O2 C14 C17 85.8(4)
C13 O2 C14 C16 -151.1(4)
O2 C14 O3 C15 34.6(5)
C17 C14 O3 C15 -88.3(4)
C16 C14 O3 C15 148.9(4)
C14 O3 C15 O4 176.5(4)
C14 O3 C15 C6 -3.4(6)
C13 C6 C15 O4 153.8(4)
C5 C6 C15 O4 30.9(6)
C7 C6 C15 O4 -85.6(5)
C13 C6 C15 O3 -26.4(5)
C5 C6 C15 O3 -149.3(4)
C7 C6 C15 O3 94.2(4)
C18 C19 C20 C21 -176.8(4)
C19 C20 C21 C25 -178.2(4)
C19 C20 C21 C22 63.6(5)
C20 C21 C22 C23 141.9(3)
C25 C21 C22 C23 17.8(4)
C21 C22 C23 C30 -106.7(4)
C21 C22 C23 C32 128.4(4)
C21 C22 C23 C24 7.3(4)
C30 C23 C24 C29 -151.3(3)
C32 C23 C24 C29 -27.9(5)
C22 C23 C24 C29 91.6(4)
C30 C23 C24 C25 87.9(4)
C32 C23 C24 C25 -148.7(3)
C22 C23 C24 C25 -29.2(4)
C20 C21 C25 C26 75.7(5)
C22 C21 C25 C26 -161.7(4)
C20 C21 C25 C24 -159.5(4)
C22 C21 C25 C24 -36.9(4)
C29 C24 C25 C26 47.9(4)
C23 C24 C25 C26 169.0(3)
C29 C24 C25 C21 -80.0(4)
C23 C24 C25 C21 41.1(4)
C21 C25 C26 C27 72.7(5)
C24 C25 C26 C27 -48.3(5)
C25 C26 C27 C28 53.9(5)
C26 C27 C28 C29 -59.6(5)
C27 C28 C29 C24 60.4(5)
C25 C24 C29 C28 -54.4(4)
C23 C24 C29 C28 -169.2(3)
C32 C23 C30 O5 157.1(4)
C22 C23 C30 O5 33.5(5)
C24 C23 C30 O5 -79.4(5)
C32 C23 C30 O6 -22.0(5)
C22 C23 C30 O6 -145.7(4)
C24 C23 C30 O6 101.4(4)
O5 C30 O6 C31 174.6(3)
C23 C30 O6 C31 -6.2(5)
C30 O6 C31 O7 35.8(5)
C30 O6 C31 C34 -86.9(4)
C30 O6 C31 C33 150.0(4)
O6 C31 O7 C32 -38.3(5)
C34 C31 O7 C32 85.1(4)
C33 C31 O7 C32 -153.4(4)
C31 O7 C32 O8 -172.2(4)
C31 O7 C32 C23 10.8(6)
C30 C23 C32 O8 -157.1(4)
C22 C23 C32 O8 -33.1(6)
C24 C23 C32 O8 83.0(5)
C30 C23 C32 O7 19.7(5)
C22 C23 C32 O7 143.7(4)
C24 C23 C32 O7 -100.2(4)
